data_4326214
loop_
_publ_author_name
'Shun-Ze Zhan'
'Mian Li'
'Xiao-Ping Zhou'
'Jia Ni'
'Xiao-Chun Huang'
'Dan Li'

_publ_section_title
;
 From Simple to Complex: Topological Evolution and Luminescence Variation
 in a Copper(I) Pyridylpyrazolate System Tuned via Second Ligating Spacers
;
_journal_name_full 'Inorganic Chemistry'
_journal_page_first 8879
_journal_page_last 8892
_journal_paper_doi 10.1021/ic200854s
_journal_volume 50
_journal_year 2011
_chemical_formula_moiety 'C13 H9 Cu2 I N4'
_chemical_formula_sum 'C13 H9 Cu2 I N4'
_chemical_formula_weight 475.22
_chemical_name_systematic
; 
 ? 
;
_space_group_IT_number 11
_symmetry_cell_setting monoclinic
_symmetry_space_group_name_Hall '-P 2yb'
_symmetry_space_group_name_H-M 'P 1 21/m 1'
_atom_sites_solution_hydrogens geom
_atom_sites_solution_primary direct
_atom_sites_solution_secondary difmap
_audit_creation_method SHELXL-97
_cell_angle_alpha 90.00
_cell_angle_beta 91.425(2)
_cell_angle_gamma 90.00
_cell_formula_units_Z 2
_cell_length_a 5.5325(7)
_cell_length_b 15.434(2)
_cell_length_c 7.7007(10)
_cell_measurement_reflns_used 120
_cell_measurement_temperature 293(2)
_cell_measurement_theta_max 24.51
_cell_measurement_theta_min 4.48
_cell_volume 657.35(15)
_computing_cell_refinement 'Bruker SMART'
_computing_data_collection 'Bruker SMART'
_computing_data_reduction 'Bruker SAINT'
_computing_molecular_graphics 'Bruker SHELXTL'
_computing_publication_material 'Bruker SHELXTL'
_computing_structure_refinement 'SHELXL-97 (Sheldrick, 1997)'
_computing_structure_solution 'SHELXS-97 (Sheldrick, 1990)'
_diffrn_ambient_temperature 293(2)
_diffrn_measured_fraction_theta_full 0.929
_diffrn_measured_fraction_theta_max 0.929
_diffrn_measurement_device_type 'CCD area detector'
_diffrn_measurement_method 'phi and omega scans'
_diffrn_radiation_monochromator graphite
_diffrn_radiation_source 'fine-focus sealed tube'
_diffrn_radiation_type MoK\a
_diffrn_radiation_wavelength 0.71073
_diffrn_reflns_av_R_equivalents 0.0125
_diffrn_reflns_av_sigmaI/netI 0.0172
_diffrn_reflns_limit_h_max 6
_diffrn_reflns_limit_h_min -6
_diffrn_reflns_limit_k_max 6
_diffrn_reflns_limit_k_min -17
_diffrn_reflns_limit_l_max 9
_diffrn_reflns_limit_l_min -9
_diffrn_reflns_number 2563
_diffrn_reflns_theta_full 24.93
_diffrn_reflns_theta_max 24.93
_diffrn_reflns_theta_min 4.48
_exptl_absorpt_coefficient_mu 5.575
_exptl_absorpt_correction_T_max 0.6056
_exptl_absorpt_correction_T_min 0.4885
_exptl_absorpt_correction_type multi-scan
_exptl_absorpt_process_details 'SADABS (Sheldrick, 1996)'
_exptl_crystal_colour yellow
_exptl_crystal_density_diffrn 2.401
_exptl_crystal_description block
_exptl_crystal_F_000 452
_exptl_crystal_size_max 0.15
_exptl_crystal_size_mid 0.12
_exptl_crystal_size_min 0.10
_refine_diff_density_max 0.402
_refine_diff_density_min -0.474
_refine_diff_density_rms 0.098
_refine_ls_extinction_method none
_refine_ls_goodness_of_fit_ref 1.074
_refine_ls_hydrogen_treatment constr
_refine_ls_matrix_type full
_refine_ls_number_parameters 94
_refine_ls_number_reflns 1118
_refine_ls_number_restraints 0
_refine_ls_restrained_S_all 1.074
_refine_ls_R_factor_all 0.0214
_refine_ls_R_factor_gt 0.0201
_refine_ls_shift/su_max 0.001
_refine_ls_shift/su_mean 0.000
_refine_ls_structure_factor_coef Fsqd
_refine_ls_weighting_details 'calc w=1/[\s^2^(Fo^2^)+(0.0308P)^2^+0.3804P] where P=(Fo^2^+2Fc^2^)/3'
_refine_ls_weighting_scheme calc
_refine_ls_wR_factor_gt 0.0518
_refine_ls_wR_factor_ref 0.0526
_reflns_number_gt 1067
_reflns_number_total 1118
_reflns_threshold_expression >2sigma(I)
_cod_data_source_file ic200854s_si_002_1.cif
_cod_data_source_block 1
_cod_original_cell_volume 657.34(15)
_cod_database_code 4326214

loop_
_symmetry_equiv_pos_as_xyz
'x, y, z'
'-x, y+1/2, -z'
'-x, -y, -z'
'x, -y-1/2, z'

loop_
_atom_site_label
_atom_site_type_symbol
_atom_site_fract_x
_atom_site_fract_y
_atom_site_fract_z
_atom_site_U_iso_or_equiv
_atom_site_adp_type
_atom_site_occupancy
_atom_site_symmetry_multiplicity
_atom_site_calc_flag
_atom_site_refinement_flags
Cu1 Cu 1.04553(7) 0.34902(2) 0.61522(5) 0.03461(14) Uani 1 1 d .
I1 I 1.00747(5) 0.2500 0.91038(3) 0.03348(13) Uani 1 2 d S
N1 N 0.7185(4) 0.56260(15) 0.3144(3) 0.0287(5) Uani 1 1 d .
N2 N 0.8244(4) 0.29461(15) 0.4522(3) 0.0285(5) Uani 1 1 d .
C4 C 0.7546(5) 0.47817(18) 0.3476(4) 0.0291(6) Uani 1 1 d .
H4 H 0.8994 0.4623 0.4027 0.035 Uiso 1 1 calc R
C3 C 0.5099(5) 0.58492(19) 0.2322(4) 0.0299(7) Uani 1 1 d .
H3 H 0.4806 0.6431 0.2079 0.036 Uiso 1 1 calc R
C2 C 0.3390(5) 0.52442(19) 0.1830(4) 0.0310(7) Uani 1 1 d .
H2 H 0.1981 0.5418 0.1246 0.037 Uiso 1 1 calc R
C1 C 0.3767(5) 0.43762(19) 0.2206(4) 0.0308(7) Uani 1 1 d .
H1 H 0.2608 0.3964 0.1896 0.037 Uiso 1 1 calc R
C5 C 0.5910(5) 0.41313(18) 0.3056(3) 0.0246(6) Uani 1 1 d .
C6 C 0.6420(5) 0.32115(18) 0.3446(4) 0.0258(6) Uani 1 1 d .
C7 C 0.5224(7) 0.2500 0.2771(6) 0.0295(9) Uani 1 2 d S
H7 H 0.3886 0.2500 0.2015 0.035 Uiso 1 2 calc SR

loop_
_atom_site_aniso_label
_atom_site_aniso_U_11
_atom_site_aniso_U_22
_atom_site_aniso_U_33
_atom_site_aniso_U_23
_atom_site_aniso_U_13
_atom_site_aniso_U_12
Cu1 0.0357(2) 0.0205(2) 0.0468(3) -0.00123(16) -0.01613(17) -0.00200(15)
I1 0.04075(19) 0.02530(19) 0.03387(19) 0.000 -0.00940(12) 0.000
N1 0.0313(13) 0.0205(13) 0.0339(13) 0.0026(11) -0.0089(10) 0.0007(10)
N2 0.0325(13) 0.0175(11) 0.0349(13) 0.0012(11) -0.0104(10) -0.0004(10)
C4 0.0306(15) 0.0229(15) 0.0334(16) 0.0047(13) -0.0081(12) 0.0007(12)
C3 0.0329(16) 0.0196(15) 0.0370(16) 0.0043(13) -0.0035(13) 0.0026(12)
C2 0.0254(14) 0.0278(16) 0.0394(17) 0.0033(13) -0.0102(12) 0.0040(12)
C1 0.0302(15) 0.0225(16) 0.0392(17) -0.0023(13) -0.0072(13) -0.0026(13)
C5 0.0278(14) 0.0208(15) 0.0252(14) -0.0010(12) -0.0031(11) 0.0010(11)
C6 0.0277(14) 0.0204(14) 0.0290(15) 0.0019(12) -0.0052(11) 0.0012(12)
C7 0.031(2) 0.020(2) 0.037(2) 0.000 -0.0122(18) 0.000

loop_
_atom_type_symbol
_atom_type_description
_atom_type_scat_dispersion_real
_atom_type_scat_dispersion_imag
_atom_type_scat_source
C C 0.0033 0.0016 'International Tables Vol C Tables 4.2.6.8 and 6.1.1.4'
H H 0.0000 0.0000 'International Tables Vol C Tables 4.2.6.8 and 6.1.1.4'
N N 0.0061 0.0033 'International Tables Vol C Tables 4.2.6.8 and 6.1.1.4'
Cu Cu 0.3201 1.2651 'International Tables Vol C Tables 4.2.6.8 and 6.1.1.4'
I I -0.4742 1.8119 'International Tables Vol C Tables 4.2.6.8 and 6.1.1.4'

loop_
_geom_angle_atom_site_label_1
_geom_angle_atom_site_label_2
_geom_angle_atom_site_label_3
_geom_angle
_geom_angle_site_symmetry_1
_geom_angle_site_symmetry_3
N2 Cu1 N1 153.47(10) . 3_766
N2 Cu1 I1 103.66(7) . .
N1 Cu1 I1 102.87(7) 3_766 .
N2 Cu1 Cu1 64.12(7) . 4_565
N1 Cu1 Cu1 134.23(7) 3_766 4_565
I1 Cu1 Cu1 56.258(10) . 4_565
Cu1 I1 Cu1 67.484(19) 4_565 .
C4 N1 C3 117.4(2) . .
C4 N1 Cu1 121.97(19) . 3_766
C3 N1 Cu1 120.67(19) . 3_766
C6 N2 N2 107.63(16) . 4_565
C6 N2 Cu1 136.0(2) . .
N2 N2 Cu1 115.88(7) 4_565 .
N1 C4 C5 124.5(3) . .
N1 C3 C2 122.1(3) . .
C3 C2 C1 120.0(3) . .
C2 C1 C5 118.9(3) . .
C4 C5 C1 117.2(3) . .
C4 C5 C6 121.9(2) . .
C1 C5 C6 120.9(3) . .
N2 C6 C7 109.5(3) . .
N2 C6 C5 123.5(3) . .
C7 C6 C5 127.0(3) . .
C6 C7 C6 105.7(4) . 4_565

loop_
_geom_bond_atom_site_label_1
_geom_bond_atom_site_label_2
_geom_bond_distance
_geom_bond_site_symmetry_2
Cu1 N2 1.924(2) .
Cu1 N1 1.955(2) 3_766
Cu1 I1 2.7514(5) .
Cu1 Cu1 3.0566(8) 4_565
I1 Cu1 2.7514(5) 4_565
N1 C4 1.342(4) .
N1 C3 1.347(4) .
N1 Cu1 1.955(2) 3_766
N2 C6 1.353(4) .
N2 N2 1.377(5) 4_565
C4 C5 1.384(4) .
C3 C2 1.375(4) .
C2 C1 1.385(4) .
C1 C5 1.392(4) .
C5 C6 1.477(4) .
C6 C7 1.377(4) .
C7 C6 1.377(4) 4_565
